data_2312970
loop_
_publ_author_name
'Chen, Qian Qian'
'Qin, Hong Yuan'
'Yan, Juan'
'Liang, Xue Ling'
'Chen, Chun Gang'
'Xu, Zhong Xuan'
'Yin, Xiu Ju'

_publ_section_title
;
 From central chirality to helical chirality: two chiral coordination
 polymers based on a lactic acid derivative and their SHG responses.
;
_journal_issue 'Pt 7'
_journal_name_full 'Acta crystallographica. Section C, Structural chemistry'
_journal_page_first 358
_journal_page_last 367
_journal_paper_doi 10.1107/S2053229626005784
_journal_volume 82
_journal_year 2026
_chemical_absolute_configuration rm
_chemical_formula_iupac '[Zn (C10 H8 O5) (C14 H14 N4)]'
_chemical_formula_moiety 'C24 H22 N4 O5 Zn'
_chemical_formula_sum 'C24 H22 N4 O5 Zn'
_chemical_formula_weight 511.82
_chemical_name_systematic
Poly[[\m-(<i>R</i>)-3-(1-carboxylatoethoxy)benzoato-\k^2^<i>O</i>:<i>O</i>'][\m-1,4-bis(2-methyl-1<i>H</i>-imidazol-1-yl)benzene-\k^2^<i>N</i>:<i>N</i>']zinc(II)]
_space_group_crystal_system monoclinic
_space_group_IT_number 4
_space_group_name_Hall 'P 2yb'
_space_group_name_H-M_alt 'P 1 21 1'
_atom_sites_solution_hydrogens geom
_atom_sites_solution_primary dual
_audit_creation_method
;
Olex2 1.5
(compiled 2025.02.27 svn.r83f5de26 for OlexSys, GUI svn.r7172)
;
_cell_angle_alpha 90
_cell_angle_beta 107.296(4)
_cell_angle_gamma 90
_cell_formula_units_Z 2
_cell_length_a 8.1740(4)
_cell_length_b 11.6326(5)
_cell_length_c 12.4009(5)
_cell_measurement_reflns_used 8327
_cell_measurement_temperature 295.2
_cell_measurement_theta_max 30.3160
_cell_measurement_theta_min 3.9030
_cell_volume 1125.82(9)
_computing_cell_refinement
;
CrysAlis PRO (Rigaku OD, 2023)
;
_computing_data_collection
;
CrysAlis PRO (Rigaku OD, 2023)
;
_computing_data_reduction
;
CrysAlis PRO (Rigaku OD, 2023)
;
_computing_molecular_graphics
;
OLEX2 (Dolomanov <i>et al.</i>,  2009)
;
_computing_publication_material
;
OLEX2 (Dolomanov <i>et al.</i>,  2009)
;
_computing_structure_refinement
;
SHELXL2018 (Sheldrick, 2015<i>b</i>)
;
_computing_structure_solution
;
SHELXT2014 (Sheldrick, 2015<i>a</i>)
;
_diffrn_ambient_temperature 295.2
_diffrn_detector 'Hybrid Pixel Array Detector'
_diffrn_detector_area_resol_mean 5.8140
_diffrn_measured_fraction_theta_full 0.995
_diffrn_measured_fraction_theta_max 0.901
_diffrn_measurement_device 'four-circle diffractometer'
_diffrn_measurement_device_type 'XtaLAB AFC12 (RINC): Kappa single'
_diffrn_measurement_method '\w scans'
_diffrn_radiation_monochromator mirror
_diffrn_radiation_probe x-ray
_diffrn_radiation_type 'Mo K\a'
_diffrn_radiation_wavelength 0.71073
_diffrn_reflns_av_R_equivalents 0.0252
_diffrn_reflns_av_unetI/netI 0.0281
_diffrn_reflns_limit_h_max 11
_diffrn_reflns_limit_h_min -10
_diffrn_reflns_limit_k_max 13
_diffrn_reflns_limit_k_min -16
_diffrn_reflns_limit_l_max 17
_diffrn_reflns_limit_l_min -17
_diffrn_reflns_number 16798
_diffrn_reflns_theta_full 25.242
_diffrn_reflns_theta_max 30.550
_diffrn_reflns_theta_min 3.649
_diffrn_source 'micro-focus sealed X-ray tube'
_exptl_absorpt_coefficient_mu 1.135
_exptl_absorpt_correction_T_max 1.00000
_exptl_absorpt_correction_T_min 0.50327
_exptl_absorpt_correction_type multi-scan
_exptl_absorpt_process_details
;
(CrysAlis PRO; Rigaku OD, 2023)
;
_exptl_crystal_colour 'clear light colourless'
_exptl_crystal_density_diffrn 1.510
_exptl_crystal_description block
_exptl_crystal_F_000 528
_exptl_crystal_size_max 0.3
_exptl_crystal_size_mid 0.2
_exptl_crystal_size_min 0.2
_refine_diff_density_max 0.281
_refine_diff_density_min -0.287
_refine_ls_abs_structure_details
;
Flack <i>x</i> determined using 2159 quotients [(I+)-(I-)]/[(I+)+(I-)]
(Parsons <i>et al.</i>,  2013)
;
_refine_ls_abs_structure_Flack 0.001(4)
_refine_ls_extinction_method none
_refine_ls_goodness_of_fit_ref 1.028
_refine_ls_hydrogen_treatment constr
_refine_ls_matrix_type full
_refine_ls_number_parameters 310
_refine_ls_number_reflns 5709
_refine_ls_number_restraints 1
_refine_ls_restrained_S_all 1.028
_refine_ls_R_factor_all 0.0298
_refine_ls_R_factor_gt 0.0264
_refine_ls_shift/su_max 0.000
_refine_ls_shift/su_mean 0.000
_refine_ls_structure_factor_coef Fsqd
_refine_ls_weighting_details 'w=1/[\s^2^(Fo^2^)+(0.0469P)^2^+0.0279P] where P=(Fo^2^+2Fc^2^)/3'
_refine_ls_weighting_scheme calc
_refine_ls_wR_factor_gt 0.0685
_refine_ls_wR_factor_ref 0.0700
_reflns_number_gt 5317
_reflns_number_total 5709
_reflns_threshold_expression 'I > 2\s(I)'
_cod_data_source_file jx3106sup1.cif
_cod_data_source_block HCU40-R
_cod_database_code 2312970
_shelx_space_group_comment
;
The symmetry employed for this shelxl refinement is uniquely defined
by the following loop, which should always be used as a source of
symmetry information in preference to the above space-group names.
They are only intended as comments.
;
_shelx_estimated_absorpt_t_min 0.727
_shelx_estimated_absorpt_t_max 0.805

loop_
_space_group_symop_operation_xyz
'x, y, z'
'-x, y+1/2, -z'

loop_
_atom_site_type_symbol
_atom_site_label
_atom_site_fract_x
_atom_site_fract_y
_atom_site_fract_z
_atom_site_U_iso_or_equiv
_atom_site_adp_type
_atom_site_calc_flag
_atom_site_occupancy
_atom_site_disorder_assembly
_atom_site_disorder_group
Zn Zn1 0.38620(3) 0.85693(2) 0.14316(2) 0.02928(8) Uani d 1 . .
O O4 0.2609(3) 0.71242(16) 0.12531(16) 0.0404(4) Uani d 1 . .
O O3 0.3038(3) 0.24993(17) 0.32650(17) 0.0463(5) Uani d 1 . .
O O1 0.2640(2) -0.03309(17) 0.21041(18) 0.0397(4) Uani d 1 . .
N N4 1.3708(3) 0.9051(2) 0.98303(18) 0.0381(5) Uani d 1 . .
N N2 0.8806(2) 0.8516(3) 0.36113(14) 0.0364(4) Uani d 1 . .
N N3 1.2932(3) 0.9236(2) 0.79884(18) 0.0387(5) Uani d 1 . .
O O2 0.4707(3) 0.0963(2) 0.2309(2) 0.0543(6) Uani d 1 . .
N N1 0.6368(2) 0.8423(2) 0.22650(15) 0.0344(5) Uani d 1 . .
O O5 0.3291(5) 0.6754(2) 0.3083(2) 0.0738(9) Uani d 1 . .
C C23 1.3127(2) 0.8485(3) 0.88644(17) 0.0313(4) Uani d 1 . .
C C1 0.3372(4) 0.0621(2) 0.2452(2) 0.0344(5) Uani d 1 . .
C C13 0.7069(2) 0.8560(3) 0.33640(15) 0.0314(4) Uani d 1 . .
C C20 0.9674(3) 0.9566(3) 0.5297(2) 0.0364(5) Uani d 1 . .
H H20 0.876242 1.005880 0.497687 0.044 Uiso calc 1 . .
C C10 0.2752(4) 0.6459(2) 0.2096(2) 0.0372(6) Uani d 1 . .
C C4 0.2401(3) 0.3243(2) 0.2380(2) 0.0336(5) Uani d 1 . .
C C19 1.0680(3) 0.9741(3) 0.6353(2) 0.0385(6) Uani d 1 . .
H H19 1.047118 1.036076 0.676732 0.046 Uiso calc 1 . .
C C18 1.2010(3) 0.9014(2) 0.6824(2) 0.0350(5) Uani d 1 . .
C C15 0.9991(3) 0.8683(3) 0.47122(18) 0.0344(5) Uani d 1 . .
C C9 0.1390(4) 0.2929(2) 0.1308(2) 0.0394(6) Uani d 1 . .
H H9 0.113650 0.215977 0.113206 0.047 Uiso calc 1 . .
C C6 0.2228(3) 0.5234(2) 0.1805(2) 0.0314(5) Uani d 1 . .
C C5 0.2834(3) 0.4385(2) 0.2627(2) 0.0321(5) Uani d 1 . .
H H5 0.352972 0.458864 0.334150 0.038 Uiso calc 1 . .
C C16 1.1377(3) 0.7949(3) 0.5121(2) 0.0414(6) Uani d 1 . .
H H16 1.159459 0.735536 0.468050 0.050 Uiso calc 1 . .
C C14 0.6120(3) 0.8729(3) 0.41972(19) 0.0419(7) Uani d 1 . .
H H14A 0.668535 0.831867 0.487795 0.063 Uiso calc 1 . .
H H14B 0.497264 0.844411 0.389236 0.063 Uiso calc 1 . .
H H14C 0.608634 0.953303 0.436257 0.063 Uiso calc 1 . .
C C22 1.3895(5) 1.0182(3) 0.9564(2) 0.0578(9) Uani d 1 . .
H H22 1.429205 1.076829 1.008654 0.069 Uiso calc 1 . .
C C7 0.1175(3) 0.4918(2) 0.0738(2) 0.0384(5) Uani d 1 . .
H H7 0.075162 0.547502 0.018823 0.046 Uiso calc 1 . .
C C24 1.2708(4) 0.7243(3) 0.8719(2) 0.0436(6) Uani d 1 . .
H H24A 1.359173 0.684933 0.850066 0.065 Uiso calc 1 . .
H H24B 1.163259 0.714551 0.814333 0.065 Uiso calc 1 . .
H H24C 1.262750 0.693156 0.941801 0.065 Uiso calc 1 . .
C C2 0.2483(4) 0.1332(2) 0.3155(3) 0.0416(6) Uani d 1 . .
H H2 0.123971 0.130251 0.280522 0.050 Uiso calc 1 . .
C C12 0.9210(3) 0.8350(4) 0.2611(2) 0.0510(10) Uani d 1 . .
H H12 1.029685 0.828145 0.252379 0.061 Uiso calc 1 . .
C C11 0.7701(3) 0.8309(3) 0.1796(2) 0.0472(9) Uani d 1 . .
H H11 0.757060 0.821764 0.102990 0.057 Uiso calc 1 . .
C C21 1.3414(5) 1.0315(3) 0.8431(3) 0.0615(10) Uani d 1 . .
H H21 1.340928 1.099236 0.803261 0.074 Uiso calc 1 . .
C C8 0.0763(3) 0.3775(3) 0.0503(2) 0.0406(7) Uani d 1 . .
H H8 0.005397 0.356958 -0.020751 0.049 Uiso calc 1 . .
C C17 1.2428(4) 0.8137(3) 0.6215(2) 0.0436(6) Uani d 1 . .
H H17 1.338702 0.768143 0.652502 0.052 Uiso calc 1 . .
C C3 0.2922(6) 0.0874(3) 0.4354(3) 0.0588(9) Uani d 1 . .
H H3A 0.413742 0.092326 0.470338 0.088 Uiso calc 1 . .
H H3B 0.256527 0.008663 0.433832 0.088 Uiso calc 1 . .
H H3C 0.234234 0.132326 0.477711 0.088 Uiso calc 1 . .

loop_
_atom_site_aniso_label
_atom_site_aniso_U_11
_atom_site_aniso_U_22
_atom_site_aniso_U_33
_atom_site_aniso_U_12
_atom_site_aniso_U_13
_atom_site_aniso_U_23
Zn1 0.03036(12) 0.03138(13) 0.02224(11) -0.00091(13) 0.00192(8) 0.00196(12)
O4 0.0502(11) 0.0289(9) 0.0362(10) -0.0062(8) 0.0036(8) 0.0077(7)
O3 0.0740(14) 0.0218(9) 0.0379(10) -0.0059(9) 0.0087(10) 0.0010(7)
O1 0.0397(9) 0.0294(9) 0.0508(11) -0.0041(7) 0.0147(8) -0.0076(8)
N4 0.0354(11) 0.0489(12) 0.0237(9) -0.0110(9) -0.0007(8) 0.0039(9)
N2 0.0284(8) 0.0543(12) 0.0231(8) 0.0012(13) 0.0025(6) -0.0034(13)
N3 0.0405(11) 0.0475(14) 0.0217(9) -0.0127(10) -0.0006(8) 0.0040(8)
O2 0.0546(13) 0.0515(14) 0.0648(14) -0.0170(10) 0.0301(11) -0.0050(11)
N1 0.0313(8) 0.0472(14) 0.0214(7) 0.0007(9) 0.0028(6) -0.0007(9)
O5 0.139(3) 0.0346(12) 0.0356(12) -0.0206(14) 0.0068(14) -0.0028(9)
C23 0.0257(8) 0.0422(13) 0.0236(8) 0.0007(12) 0.0035(7) 0.0050(12)
C1 0.0426(14) 0.0270(12) 0.0342(14) -0.0037(10) 0.0124(11) 0.0040(10)
C13 0.0299(9) 0.0407(11) 0.0203(8) -0.0013(14) 0.0027(7) 0.0015(13)
C20 0.0324(11) 0.0477(15) 0.0231(11) 0.0083(10) -0.0010(9) -0.0008(10)
C10 0.0466(15) 0.0296(13) 0.0338(13) -0.0028(11) 0.0093(12) 0.0019(10)
C4 0.0437(13) 0.0274(14) 0.0311(11) -0.0010(9) 0.0129(10) -0.0006(8)
C19 0.0374(12) 0.0499(16) 0.0235(11) 0.0042(11) 0.0018(9) -0.0041(10)
C18 0.0332(11) 0.0461(13) 0.0207(10) -0.0061(9) 0.0003(9) 0.0034(9)
C15 0.0303(9) 0.0459(16) 0.0228(9) -0.0043(12) 0.0013(7) 0.0028(11)
C9 0.0467(14) 0.0316(14) 0.0404(14) -0.0111(11) 0.0136(12) -0.0091(10)
C6 0.0385(12) 0.0273(11) 0.0294(11) -0.0021(9) 0.0116(10) 0.0023(9)
C5 0.0433(13) 0.0272(12) 0.0244(11) -0.0033(10) 0.0081(10) -0.0019(9)
C16 0.0381(13) 0.0488(16) 0.0316(12) 0.0040(11) 0.0016(10) -0.0054(11)
C14 0.0337(10) 0.067(2) 0.0228(9) 0.0022(13) 0.0056(8) -0.0011(12)
C22 0.078(2) 0.056(2) 0.0285(13) -0.0358(17) -0.0022(14) -0.0004(12)
C7 0.0383(13) 0.0404(15) 0.0327(12) -0.0016(10) 0.0047(10) 0.0034(10)
C24 0.0562(16) 0.0384(15) 0.0378(14) 0.0093(13) 0.0164(13) 0.0009(11)
C2 0.0547(16) 0.0237(12) 0.0522(16) -0.0035(11) 0.0247(13) -0.0009(10)
C12 0.0332(11) 0.089(3) 0.0297(11) -0.0006(15) 0.0083(9) -0.0092(14)
C11 0.0380(12) 0.079(3) 0.0243(10) -0.0037(13) 0.0080(9) -0.0092(12)
C21 0.088(3) 0.0520(19) 0.0317(14) -0.0361(18) -0.0025(15) 0.0059(12)
C8 0.0368(11) 0.050(2) 0.0313(11) -0.0082(11) 0.0041(9) -0.0056(10)
C17 0.0373(13) 0.0520(15) 0.0332(13) 0.0055(11) -0.0024(11) 0.0034(11)
C3 0.100(3) 0.0335(16) 0.0566(19) 0.0017(16) 0.044(2) 0.0063(13)

loop_
_atom_type_symbol
_atom_type_description
_atom_type_scat_dispersion_real
_atom_type_scat_dispersion_imag
_atom_type_scat_source
C C 0.0033 0.0016 'International Tables Vol C Tables 4.2.6.8 and 6.1.1.4'
H H 0.0000 0.0000 'International Tables Vol C Tables 4.2.6.8 and 6.1.1.4'
O O 0.0106 0.0060 'International Tables Vol C Tables 4.2.6.8 and 6.1.1.4'
N N 0.0061 0.0033 'International Tables Vol C Tables 4.2.6.8 and 6.1.1.4'
Zn Zn 0.2839 1.4301 'International Tables Vol C Tables 4.2.6.8 and 6.1.1.4'

loop_
_geom_angle_atom_site_label_1
_geom_angle_atom_site_label_2
_geom_angle_atom_site_label_3
_geom_angle_site_symmetry_1
_geom_angle_site_symmetry_3
_geom_angle
_geom_angle_publ_flag
O4 Zn1 O1 . 1_565 107.17(9) ?
O4 Zn1 N4 . 1_454 104.44(9) ?
O4 Zn1 N1 . . 114.00(10) ?
O1 Zn1 N4 1_565 1_454 110.22(10) ?
O1 Zn1 N1 1_565 . 114.10(9) ?
N1 Zn1 N4 . 1_454 106.48(9) ?
C10 O4 Zn1 . . 120.88(17) ?
C4 O3 C2 . . 119.3(2) ?
C1 O1 Zn1 . 1_545 117.74(18) ?
C23 N4 Zn1 . 1_656 130.4(2) ?
C23 N4 C22 . . 107.1(2) ?
C22 N4 Zn1 . 1_656 121.3(2) ?
C13 N2 C15 . . 125.00(18) ?
C13 N2 C12 . . 108.22(18) ?
C12 N2 C15 . . 126.68(19) ?
C23 N3 C18 . . 125.9(2) ?
C23 N3 C21 . . 108.3(2) ?
C21 N3 C18 . . 124.4(2) ?
C13 N1 Zn1 . . 125.70(16) ?
C13 N1 C11 . . 106.87(19) ?
C11 N1 Zn1 . . 126.95(16) ?
N4 C23 N3 . . 109.1(3) ?
N4 C23 C24 . . 127.0(2) ?
N3 C23 C24 . . 123.9(2) ?
O1 C1 C2 . . 114.1(2) ?
O2 C1 O1 . . 125.8(3) ?
O2 C1 C2 . . 120.1(3) ?
N2 C13 C14 . . 125.19(18) ?
N1 C13 N2 . . 109.35(18) ?
N1 C13 C14 . . 125.45(18) ?
C19 C20 H20 . . 120.4 ?
C15 C20 H20 . . 120.4 ?
C15 C20 C19 . . 119.3(2) ?
O4 C10 C6 . . 115.4(2) ?
O5 C10 O4 . . 124.6(3) ?
O5 C10 C6 . . 120.0(3) ?
O3 C4 C9 . . 125.2(2) ?
O3 C4 C5 . . 114.6(2) ?
C5 C4 C9 . . 120.2(2) ?
C20 C19 H19 . . 119.8 ?
C20 C19 C18 . . 120.3(3) ?
C18 C19 H19 . . 119.8 ?
C19 C18 N3 . . 115.6(3) ?
C19 C18 C17 . . 121.5(2) ?
C17 C18 N3 . . 122.9(2) ?
C20 C15 N2 . . 116.1(3) ?
C20 C15 C16 . . 123.2(2) ?
C16 C15 N2 . . 120.7(3) ?
C4 C9 H9 . . 120.3 ?
C8 C9 C4 . . 119.3(2) ?
C8 C9 H9 . . 120.3 ?
C5 C6 C10 . . 118.8(2) ?
C7 C6 C10 . . 122.0(2) ?
C7 C6 C5 . . 119.3(2) ?
C4 C5 C6 . . 120.3(2) ?
C4 C5 H5 . . 119.9 ?
C6 C5 H5 . . 119.9 ?
C15 C16 H16 . . 121.3 ?
C15 C16 C17 . . 117.4(3) ?
C17 C16 H16 . . 121.3 ?
C13 C14 H14A . . 109.5 ?
C13 C14 H14B . . 109.5 ?
C13 C14 H14C . . 109.5 ?
H14A C14 H14B . . 109.5 ?
H14A C14 H14C . . 109.5 ?
H14B C14 H14C . . 109.5 ?
N4 C22 H22 . . 125.1 ?
C21 C22 N4 . . 109.9(3) ?
C21 C22 H22 . . 125.1 ?
C6 C7 H7 . . 120.1 ?
C8 C7 C6 . . 119.8(2) ?
C8 C7 H7 . . 120.1 ?
C23 C24 H24A . . 109.5 ?
C23 C24 H24B . . 109.5 ?
C23 C24 H24C . . 109.5 ?
H24A C24 H24B . . 109.5 ?
H24A C24 H24C . . 109.5 ?
H24B C24 H24C . . 109.5 ?
O3 C2 C1 . . 112.2(2) ?
O3 C2 H2 . . 109.5 ?
O3 C2 C3 . . 105.3(2) ?
C1 C2 H2 . . 109.5 ?
C3 C2 C1 . . 110.7(3) ?
C3 C2 H2 . . 109.5 ?
N2 C12 H12 . . 127.2 ?
C11 C12 N2 . . 105.6(2) ?
C11 C12 H12 . . 127.2 ?
N1 C11 H11 . . 125.0 ?
C12 C11 N1 . . 110.0(2) ?
C12 C11 H11 . . 125.0 ?
N3 C21 H21 . . 127.1 ?
C22 C21 N3 . . 105.7(3) ?
C22 C21 H21 . . 127.1 ?
C9 C8 H8 . . 119.5 ?
C7 C8 C9 . . 121.0(2) ?
C7 C8 H8 . . 119.5 ?
C18 C17 C16 . . 118.2(3) ?
C18 C17 H17 . . 120.9 ?
C16 C17 H17 . . 120.9 ?
C2 C3 H3A . . 109.5 ?
C2 C3 H3B . . 109.5 ?
C2 C3 H3C . . 109.5 ?
H3A C3 H3B . . 109.5 ?
H3A C3 H3C . . 109.5 ?
H3B C3 H3C . . 109.5 ?

loop_
_geom_bond_atom_site_label_1
_geom_bond_atom_site_label_2
_geom_bond_site_symmetry_2
_geom_bond_distance
_geom_bond_publ_flag
Zn1 O4 . 1.9464(19) ?
Zn1 O1 1_565 1.9561(19) ?
Zn1 N4 1_454 2.031(2) ?
Zn1 N1 . 2.0087(19) ?
O4 C10 . 1.277(3) ?
O3 C4 . 1.372(3) ?
O3 C2 . 1.426(3) ?
O1 C1 . 1.271(3) ?
N4 C23 . 1.325(3) ?
N4 C22 . 1.377(4) ?
N2 C13 . 1.361(3) ?
N2 C15 . 1.433(3) ?
N2 C12 . 1.389(3) ?
N3 C23 . 1.366(3) ?
N3 C18 . 1.439(3) ?
N3 C21 . 1.380(4) ?
O2 C1 . 1.223(3) ?
N1 C13 . 1.322(3) ?
N1 C11 . 1.386(3) ?
O5 C10 . 1.220(4) ?
C23 C24 . 1.483(5) ?
C1 C2 . 1.533(4) ?
C13 C14 . 1.478(3) ?
C20 H20 . 0.9300 ?
C20 C19 . 1.339(3) ?
C20 C15 . 1.327(4) ?
C10 C6 . 1.500(4) ?
C4 C9 . 1.390(4) ?
C4 C5 . 1.386(4) ?
C19 H19 . 0.9300 ?
C19 C18 . 1.364(4) ?
C18 C17 . 1.372(4) ?
C15 C16 . 1.389(4) ?
C9 H9 . 0.9300 ?
C9 C8 . 1.387(4) ?
C6 C5 . 1.400(3) ?
C6 C7 . 1.396(4) ?
C5 H5 . 0.9300 ?
C16 H16 . 0.9300 ?
C16 C17 . 1.390(4) ?
C14 H14A . 0.9600 ?
C14 H14B . 0.9600 ?
C14 H14C . 0.9600 ?
C22 H22 . 0.9300 ?
C22 C21 . 1.350(4) ?
C7 H7 . 0.9300 ?
C7 C8 . 1.381(4) ?
C24 H24A . 0.9600 ?
C24 H24B . 0.9600 ?
C24 H24C . 0.9600 ?
C2 H2 . 0.9800 ?
C2 C3 . 1.518(4) ?
C12 H12 . 0.9300 ?
C12 C11 . 1.343(4) ?
C11 H11 . 0.9300 ?
C21 H21 . 0.9300 ?
C8 H8 . 0.9300 ?
C17 H17 . 0.9300 ?
C3 H3A . 0.9600 ?
C3 H3B . 0.9600 ?
C3 H3C . 0.9600 ?

loop_
_geom_hbond_atom_site_label_D
_geom_hbond_atom_site_label_H
_geom_hbond_atom_site_label_A
_geom_hbond_site_symmetry_A
_geom_hbond_distance_DH
_geom_hbond_distance_HA
_geom_hbond_distance_DA
_geom_hbond_angle_DHA
_geom_hbond_publ_flag
C14 H14A O3 2_656 0.96 2.44 3.337(3) 155.3 yes
C14 H14B O5 . 0.96 2.43 3.261(4) 144.2 yes
C22 H22 O2 1_666 0.93 2.69 3.393(4) 133.4 yes
C24 H24A O2 2_756 0.96 2.20 3.149(4) 169.8 yes
C24 H24C O4 1_656 0.96 2.29 3.171(3) 151.9 yes

loop_
_geom_torsion_atom_site_label_1
_geom_torsion_atom_site_label_2
_geom_torsion_atom_site_label_3
_geom_torsion_atom_site_label_4
_geom_torsion_site_symmetry_1
_geom_torsion_site_symmetry_2
_geom_torsion_site_symmetry_3
_geom_torsion_site_symmetry_4
_geom_torsion
_geom_torsion_publ_flag
Zn1 O4 C10 O5 . . . . 18.7(4) ?
Zn1 O4 C10 C6 . . . . -160.36(18) ?
Zn1 O1 C1 O2 1_545 . . . 7.5(4) ?
Zn1 O1 C1 C2 1_545 . . . -169.40(19) ?
Zn1 N4 C23 N3 1_656 . . . 166.89(19) ?
Zn1 N4 C23 C24 1_656 . . . -12.1(4) ?
Zn1 N4 C22 C21 1_656 . . . -168.1(3) ?
Zn1 N1 C13 N2 . . . . -173.6(2) ?
Zn1 N1 C13 C14 . . . . 6.6(5) ?
Zn1 N1 C11 C12 . . . . 173.8(3) ?
O4 C10 C6 C5 . . . . 159.8(3) ?
O4 C10 C6 C7 . . . . -19.4(4) ?
O3 C4 C9 C8 . . . . 177.0(3) ?
O3 C4 C5 C6 . . . . -178.4(2) ?
O1 C1 C2 O3 . . . . -163.9(2) ?
O1 C1 C2 C3 . . . . 78.7(3) ?
N4 C22 C21 N3 . . . . -0.5(5) ?
N2 C15 C16 C17 . . . . -177.3(3) ?
N2 C12 C11 N1 . . . . -1.2(4) ?
N3 C18 C17 C16 . . . . 175.5(3) ?
O2 C1 C2 O3 . . . . 19.0(4) ?
O2 C1 C2 C3 . . . . -98.3(3) ?
O5 C10 C6 C5 . . . . -19.3(4) ?
O5 C10 C6 C7 . . . . 161.5(3) ?
C23 N4 C22 C21 . . . . 0.5(4) ?
C23 N3 C18 C19 . . . . 120.7(3) ?
C23 N3 C18 C17 . . . . -59.5(4) ?
C23 N3 C21 C22 . . . . 0.3(4) ?
C13 N2 C15 C20 . . . . -45.3(5) ?
C13 N2 C15 C16 . . . . 134.7(4) ?
C13 N2 C12 C11 . . . . 0.5(4) ?
C13 N1 C11 C12 . . . . 1.4(4) ?
C20 C19 C18 N3 . . . . -175.8(3) ?
C20 C19 C18 C17 . . . . 4.4(4) ?
C20 C15 C16 C17 . . . . 2.6(5) ?
C10 C6 C5 C4 . . . . -178.8(2) ?
C10 C6 C7 C8 . . . . 178.4(3) ?
C4 O3 C2 C1 . . . . 78.0(3) ?
C4 O3 C2 C3 . . . . -161.5(3) ?
C4 C9 C8 C7 . . . . 2.2(4) ?
C19 C20 C15 N2 . . . . 176.8(3) ?
C19 C20 C15 C16 . . . . -3.2(5) ?
C19 C18 C17 C16 . . . . -4.8(4) ?
C18 N3 C23 N4 . . . . -166.3(2) ?
C18 N3 C23 C24 . . . . 12.6(4) ?
C18 N3 C21 C22 . . . . 166.9(3) ?
C15 N2 C13 N1 . . . . 177.0(3) ?
C15 N2 C13 C14 . . . . -3.2(6) ?
C15 N2 C12 C11 . . . . -176.1(4) ?
C15 C20 C19 C18 . . . . -0.4(4) ?
C15 C16 C17 C18 . . . . 1.3(4) ?
C9 C4 C5 C6 . . . . 1.3(4) ?
C6 C7 C8 C9 . . . . -0.5(4) ?
C5 C4 C9 C8 . . . . -2.6(4) ?
C5 C6 C7 C8 . . . . -0.9(4) ?
C22 N4 C23 N3 . . . . -0.3(3) ?
C22 N4 C23 C24 . . . . -179.2(3) ?
C7 C6 C5 C4 . . . . 0.5(4) ?
C2 O3 C4 C9 . . . . -8.2(4) ?
C2 O3 C4 C5 . . . . 171.5(2) ?
C12 N2 C13 N1 . . . . 0.4(4) ?
C12 N2 C13 C14 . . . . -179.9(4) ?
C12 N2 C15 C20 . . . . 130.8(4) ?
C12 N2 C15 C16 . . . . -49.3(5) ?
C11 N1 C13 N2 . . . . -1.1(4) ?
C11 N1 C13 C14 . . . . 179.2(3) ?
C21 N3 C23 N4 . . . . 0.0(3) ?
C21 N3 C23 C24 . . . . 179.0(3) ?
C21 N3 C18 C19 . . . . -43.5(4) ?
C21 N3 C18 C17 . . . . 136.3(4) ?

_cod_database_fobs_code 2312970
